data_7020879
loop_
_publ_author_name
'Chen, Chia-Hsiang'
'Yeh, Wen-Yann'

_publ_section_title
;
 Re-Re bond breaking of (\m-H)(3)Re(3)(CO)(11)(NCMe) upon reaction with
 PPh(2)(o-C(6)H(4))(CH(2)NMeCH)C(60) to generates monorhenium and
 dirhenium phosphino-fullerene complexes.
;
_journal_issue 7
_journal_name_full 'Dalton transactions (Cambridge, England : 2003)'
_journal_page_first 2488
_journal_page_last 2494
_journal_paper_doi 10.1039/c2dt32291a
_journal_volume 42
_journal_year 2013
_chemical_formula_moiety 'C88 H19 N O7 P Re2'
_chemical_formula_sum 'C88 H19 N O7 P Re2'
_chemical_formula_weight 1605.41
_chemical_name_systematic
;
?
;
_space_group_IT_number 15
_symmetry_cell_setting monoclinic
_symmetry_space_group_name_Hall '-C 2yc'
_symmetry_space_group_name_H-M 'C 1 2/c 1'
_atom_sites_solution_hydrogens geom
_atom_sites_solution_primary direct
_atom_sites_solution_secondary difmap
_audit_creation_method SHELXL-97
_cell_angle_alpha 90.00
_cell_angle_beta 103.232(8)
_cell_angle_gamma 90.00
_cell_formula_units_Z 8
_cell_length_a 32.402(3)
_cell_length_b 18.559(2)
_cell_length_c 22.676(3)
_cell_measurement_reflns_used 0
_cell_measurement_temperature 200(2)
_cell_measurement_theta_max 0
_cell_measurement_theta_min 0
_cell_volume 13274(3)
_computing_molecular_graphics 'Ortep-3 for Windows (Farrugia, 1997)'
_computing_publication_material 'WinGX publication routines (Farrugia, 1999)'
_computing_structure_refinement 'SHELXL-97 (Sheldrick, 1997)'
_computing_structure_solution 'SIR92 (Giacovazzo et al, 1993)'
_diffrn_ambient_temperature 200(2)
_diffrn_measured_fraction_theta_full 0.995
_diffrn_measured_fraction_theta_max 0.995
_diffrn_radiation_monochromator graphite
_diffrn_radiation_source 'fine-focus sealed tube'
_diffrn_radiation_type MoK\a
_diffrn_radiation_wavelength 0.71073
_diffrn_reflns_av_R_equivalents 0.1622
_diffrn_reflns_av_sigmaI/netI 0.2517
_diffrn_reflns_limit_h_max 38
_diffrn_reflns_limit_h_min -21
_diffrn_reflns_limit_k_max 21
_diffrn_reflns_limit_k_min -22
_diffrn_reflns_limit_l_max 25
_diffrn_reflns_limit_l_min -26
_diffrn_reflns_number 43871
_diffrn_reflns_theta_full 25.02
_diffrn_reflns_theta_max 25.02
_diffrn_reflns_theta_min 1.27
_exptl_absorpt_coefficient_mu 3.729
_exptl_absorpt_correction_T_max 0.9637
_exptl_absorpt_correction_T_min 0.5081
_exptl_absorpt_correction_type multi-scan
_exptl_crystal_colour brown(dark)
_exptl_crystal_density_diffrn 1.607
_exptl_crystal_density_method 'not measured'
_exptl_crystal_description prism
_exptl_crystal_F_000 6200
_exptl_crystal_size_max 0.21
_exptl_crystal_size_mid 0.10
_exptl_crystal_size_min 0.01
_refine_diff_density_max 1.206
_refine_diff_density_min -1.049
_refine_diff_density_rms 0.175
_refine_ls_extinction_method none
_refine_ls_goodness_of_fit_ref 0.868
_refine_ls_hydrogen_treatment constr
_refine_ls_matrix_type full
_refine_ls_number_parameters 577
_refine_ls_number_reflns 11665
_refine_ls_number_restraints 0
_refine_ls_restrained_S_all 0.868
_refine_ls_R_factor_all 0.2002
_refine_ls_R_factor_gt 0.0725
_refine_ls_shift/su_max 0.002
_refine_ls_shift/su_mean 0.000
_refine_ls_structure_factor_coef Fsqd
_refine_ls_weighting_details 'calc w=1/[\s^2^(Fo^2^)+(0.0648P)^2^+0.0000P] where P=(Fo^2^+2Fc^2^)/3'
_refine_ls_weighting_scheme calc
_refine_ls_wR_factor_gt 0.1471
_refine_ls_wR_factor_ref 0.1765
_reflns_number_gt 4149
_reflns_number_total 11665
_reflns_threshold_expression >2sigma(I)
_cod_data_source_file c2dt32291a.txt
_cod_data_source_block a13609
_cod_original_cell_volume 13275(3)
_cod_original_sg_symbol_H-M 'C 2/c'
_cod_database_code 7020879

loop_
_symmetry_equiv_pos_as_xyz
'x, y, z'
'-x, y, -z+1/2'
'x+1/2, y+1/2, z'
'-x+1/2, y+1/2, -z+1/2'
'-x, -y, -z'
'x, -y, z-1/2'
'-x+1/2, -y+1/2, -z'
'x+1/2, -y+1/2, z-1/2'

loop_
_atom_site_label
_atom_site_type_symbol
_atom_site_fract_x
_atom_site_fract_y
_atom_site_fract_z
_atom_site_U_iso_or_equiv
_atom_site_adp_type
_atom_site_occupancy
_atom_site_symmetry_multiplicity
_atom_site_calc_flag
_atom_site_refinement_flags
C1 C 0.8502(6) 0.1798(10) 0.2232(9) 0.081(5) Uani 1 1 d .
C2 C 0.8072(5) 0.1040(12) 0.2924(9) 0.081(5) Uani 1 1 d .
C3 C 0.7688(4) 0.2122(9) 0.2339(7) 0.052(5) Uani 1 1 d .
C4 C 0.8817(5) 0.4024(10) 0.3154(9) 0.070(6) Uani 1 1 d .
C5 C 0.8231(6) 0.3605(10) 0.1982(13) 0.096(6) Uani 1 1 d .
C6 C 0.8096(6) 0.4809(11) 0.2778(11) 0.096(6) Uani 1 1 d .
C7 C 0.7574(5) 0.3632(10) 0.2689(8) 0.067(6) Uani 1 1 d .
C8 C 0.8200(4) 0.3745(9) 0.3822(7) 0.043(4) Uani 1 1 d .
C9 C 0.8316(5) 0.4373(10) 0.4164(9) 0.061(5) Uani 1 1 d .
H9 H 0.8383 0.4790 0.3960 0.073 Uiso 1 1 calc R
C10 C 0.8338(5) 0.4424(10) 0.4784(10) 0.065(5) Uani 1 1 d .
H10 H 0.8407 0.4872 0.4985 0.078 Uiso 1 1 calc R
C11 C 0.8261(4) 0.3825(9) 0.5112(8) 0.044(4) Uani 1 1 d .
H11 H 0.8290 0.3845 0.5538 0.053 Uiso 1 1 calc R
C12 C 0.8139(4) 0.3190(8) 0.4783(7) 0.031(4) Uani 1 1 d .
H12 H 0.8076 0.2770 0.4985 0.038 Uiso 1 1 calc R
C13 C 0.8110(4) 0.3175(7) 0.4163(7) 0.027(4) Uani 1 1 d .
C14 C 0.7356(4) 0.2315(8) 0.3673(7) 0.038(4) Uani 1 1 d .
C15 C 0.7147(4) 0.2876(8) 0.3892(7) 0.049(4) Uani 1 1 d .
H15 H 0.7305 0.3262 0.4112 0.059 Uiso 1 1 calc R
C16 C 0.6698(4) 0.2868(9) 0.3787(7) 0.052(4) Uani 1 1 d .
H16 H 0.6551 0.3255 0.3923 0.062 Uiso 1 1 calc R
C17 C 0.6481(4) 0.2302(10) 0.3490(8) 0.055(5) Uani 1 1 d .
H17 H 0.6182 0.2282 0.3444 0.066 Uiso 1 1 calc R
C18 C 0.6676(4) 0.1758(9) 0.3253(7) 0.046(4) Uani 1 1 d .
H18 H 0.6512 0.1380 0.3034 0.055 Uiso 1 1 calc R
C19 C 0.7128(4) 0.1757(8) 0.3335(7) 0.049(5) Uani 1 1 d .
H19 H 0.7268 0.1389 0.3164 0.059 Uiso 1 1 calc R
C20 C 0.8108(4) 0.1626(7) 0.4372(7) 0.036(4) Uani 1 1 d .
C21 C 0.7822(4) 0.1214(8) 0.4615(8) 0.045(4) Uani 1 1 d .
H21 H 0.7530 0.1333 0.4505 0.054 Uiso 1 1 calc R
C22 C 0.7945(5) 0.0654(8) 0.4999(7) 0.046(4) Uani 1 1 d .
H22 H 0.7744 0.0420 0.5178 0.055 Uiso 1 1 calc R
C23 C 0.8364(4) 0.0420(8) 0.5133(7) 0.051(5) Uani 1 1 d .
H23 H 0.8447 0.0001 0.5373 0.061 Uiso 1 1 calc R
C24 C 0.8667(4) 0.0827(7) 0.4900(7) 0.043(4) Uani 1 1 d .
H24 H 0.8957 0.0689 0.5002 0.052 Uiso 1 1 calc R
C25 C 0.8545(4) 0.1426(7) 0.4524(6) 0.028(4) Uani 1 1 d .
C26 C 0.8843(3) 0.1879(7) 0.4269(7) 0.032(4) Uani 1 1 d .
H26 H 0.8722 0.2377 0.4241 0.039 Uiso 1 1 calc R
C27 C 0.8973(4) 0.0909(7) 0.3574(7) 0.045(5) Uani 1 1 d .
H27A H 0.8971 0.0808 0.3149 0.067 Uiso 1 1 calc R
H27B H 0.8772 0.0588 0.3708 0.067 Uiso 1 1 calc R
H27C H 0.9259 0.0828 0.3824 0.067 Uiso 1 1 calc R
C28 C 0.9199(4) 0.2105(8) 0.3498(7) 0.051(4) Uani 1 1 d .
H28A H 0.9095 0.2590 0.3355 0.061 Uiso 1 1 calc R
H28B H 0.9311 0.1868 0.3175 0.061 Uiso 1 1 calc R
C29 C 0.9557(4) 0.2170(7) 0.4086(6) 0.033(3) Uiso 1 1 d .
C30 C 0.9317(4) 0.1959(7) 0.4632(6) 0.026(3) Uiso 1 1 d .
C31 C 0.9320(4) 0.2561(7) 0.5106(6) 0.034(4) Uiso 1 1 d .
C32 C 0.9411(4) 0.2285(7) 0.5699(6) 0.035(4) Uiso 1 1 d .
C33 C 0.9545(4) 0.1528(7) 0.5661(6) 0.033(4) Uiso 1 1 d .
C34 C 0.9544(4) 0.1386(7) 0.5060(6) 0.033(4) Uiso 1 1 d .
C35 C 0.9873(4) 0.0967(7) 0.4942(6) 0.031(4) Uiso 1 1 d .
C36 C 1.0077(4) 0.1129(7) 0.4445(6) 0.032(4) Uiso 1 1 d .
C37 C 0.9958(4) 0.1728(8) 0.4107(7) 0.042(4) Uiso 1 1 d .
C38 C 1.0277(5) 0.2211(9) 0.3946(7) 0.059(5) Uiso 1 1 d .
C39 C 1.0153(4) 0.2935(8) 0.3988(6) 0.042(4) Uiso 1 1 d .
C40 C 0.9740(4) 0.2967(8) 0.4157(7) 0.045(4) Uiso 1 1 d .
C41 C 0.9640(4) 0.3478(8) 0.4535(7) 0.043(4) Uiso 1 1 d .
C42 C 0.9445(4) 0.3286(8) 0.5027(7) 0.047 Uiso 1 1 d .
C43 C 0.9624(4) 0.3706(8) 0.5553(7) 0.043 Uiso 1 1 d .
C44 C 0.9681(4) 0.3439(8) 0.6114(7) 0.044(4) Uiso 1 1 d .
C45 C 0.9580(4) 0.2677(7) 0.6206(6) 0.036(4) Uiso 1 1 d .
C46 C 0.9891(5) 0.2368(8) 0.6698(7) 0.049(4) Uiso 1 1 d .
C47 C 1.0032(4) 0.1669(8) 0.6681(7) 0.047(4) Uiso 1 1 d .
C48 C 0.9853(4) 0.1255(7) 0.6144(6) 0.033(4) Uiso 1 1 d .
C49 C 1.0182(4) 0.0804(7) 0.6015(6) 0.035(4) Uiso 1 1 d .
C50 C 1.0188(4) 0.0667(7) 0.5431(6) 0.036(4) Uiso 1 1 d .
C51 C 1.0588(4) 0.0675(8) 0.5235(7) 0.048(4) Uiso 1 1 d .
C52 C 1.0535(4) 0.0959(7) 0.4652(7) 0.037(4) Uiso 1 1 d .
C53 C 1.0832(5) 0.1397(9) 0.4492(7) 0.056(5) Uiso 1 1 d .
C54 C 1.0720(5) 0.2010(9) 0.4137(7) 0.057(5) Uiso 1 1 d .
C55 C 1.1026(5) 0.2613(10) 0.4350(8) 0.072(6) Uiso 1 1 d .
C56 C 1.0887(5) 0.3314(9) 0.4373(7) 0.049(4) Uiso 1 1 d .
C57 C 1.0427(5) 0.3501(9) 0.4210(8) 0.057(5) Uiso 1 1 d .
C58 C 1.0340(5) 0.4017(8) 0.4585(7) 0.047(4) Uiso 1 1 d .
C59 C 0.9953(4) 0.4041(8) 0.4769(7) 0.042(4) Uiso 1 1 d .
C60 C 0.9955(4) 0.4176(8) 0.5348(7) 0.045(4) Uiso 1 1 d .
C61 C 1.0315(4) 0.4330(8) 0.5812(7) 0.045(4) Uiso 1 1 d .
C62 C 1.0386(5) 0.4056(9) 0.6387(8) 0.059(5) Uiso 1 1 d .
C63 C 1.0092(5) 0.3592(9) 0.6580(7) 0.057(5) Uiso 1 1 d .
C64 C 1.0208(5) 0.2939(8) 0.6925(7) 0.053(4) Uiso 1 1 d .
C65 C 1.0632(5) 0.2755(9) 0.7105(7) 0.051(4) Uiso 1 1 d .
C66 C 1.0766(5) 0.2057(9) 0.7085(7) 0.052(4) Uiso 1 1 d .
C67 C 1.0486(5) 0.1519(9) 0.6880(7) 0.056(5) Uiso 1 1 d .
C68 C 1.0580(5) 0.0951(8) 0.6485(8) 0.054(5) Uiso 1 1 d .
C69 C 1.0941(5) 0.0970(8) 0.6279(7) 0.046(4) Uiso 1 1 d .
C70 C 1.0961(4) 0.0840(8) 0.5677(7) 0.045(4) Uiso 1 1 d .
C71 C 1.1286(5) 0.1303(8) 0.5523(8) 0.051(4) Uiso 1 1 d .
C72 C 1.1225(4) 0.1564(9) 0.4965(7) 0.050(4) Uiso 1 1 d .
C73 C 1.1343(5) 0.2299(9) 0.4839(8) 0.062(5) Uiso 1 1 d .
C74 C 1.1516(5) 0.2724(9) 0.5356(8) 0.056(5) Uiso 1 1 d .
C75 C 1.1375(5) 0.3459(9) 0.5375(7) 0.050(4) Uiso 1 1 d .
C76 C 1.1064(5) 0.3742(9) 0.4870(8) 0.061(5) Uiso 1 1 d .
C77 C 1.0734(5) 0.4205(8) 0.5057(7) 0.051(4) Uiso 1 1 d .
C78 C 1.0721(5) 0.4335(9) 0.5631(8) 0.060(5) Uiso 1 1 d .
C79 C 1.1030(5) 0.4047(8) 0.6122(7) 0.048(4) Uiso 1 1 d .
C80 C 1.1363(5) 0.3603(9) 0.5977(7) 0.052(5) Uiso 1 1 d .
C81 C 1.1485(4) 0.2931(8) 0.6342(7) 0.044(4) Uiso 1 1 d .
C82 C 1.1579(4) 0.2416(8) 0.5918(7) 0.044(4) Uiso 1 1 d .
C83 C 1.1470(4) 0.1718(8) 0.6034(7) 0.046(4) Uiso 1 1 d .
C84 C 1.1274(5) 0.1550(9) 0.6487(8) 0.056(5) Uiso 1 1 d .
C85 C 1.1165(4) 0.2052(8) 0.6881(7) 0.048(4) Uiso 1 1 d .
C86 C 1.1283(4) 0.2806(9) 0.6803(7) 0.054(4) Uiso 1 1 d .
C87 C 1.0932(5) 0.3246(9) 0.6933(7) 0.052(5) Uiso 1 1 d .
C88 C 1.0830(5) 0.3865(9) 0.6611(8) 0.055(5) Uiso 1 1 d .
N1 N 0.8847(3) 0.1672(7) 0.3635(6) 0.042(3) Uani 1 1 d .
O1 O 0.8651(4) 0.1687(9) 0.1852(7) 0.108(5) Uani 1 1 d .
O2 O 0.7935(3) 0.0371(6) 0.2949(6) 0.077(4) Uani 1 1 d .
O3 O 0.7397(3) 0.2205(7) 0.1977(5) 0.080(4) Uani 1 1 d .
O4 O 0.9144(4) 0.4216(7) 0.3325(6) 0.089(5) Uani 1 1 d .
O5 O 0.8227(5) 0.3545(11) 0.1470(7) 0.144(8) Uani 1 1 d .
O6 O 0.8054(4) 0.5363(8) 0.2687(6) 0.101(5) Uani 1 1 d .
O7 O 0.7231(4) 0.3636(7) 0.2582(6) 0.094(5) Uani 1 1 d .
P1 P 0.79318(10) 0.2308(2) 0.37879(19) 0.0391(11) Uani 1 1 d .
Re1 Re 0.822164(19) 0.19496(4) 0.29247(3) 0.0454(2) Uani 1 1 d .
Re2 Re 0.82099(2) 0.37456(4) 0.28483(4) 0.0573(3) Uani 1 1 d .

loop_
_atom_site_aniso_label
_atom_site_aniso_U_11
_atom_site_aniso_U_22
_atom_site_aniso_U_33
_atom_site_aniso_U_23
_atom_site_aniso_U_13
_atom_site_aniso_U_12
C1 0.054(8) 0.085(12) 0.085(12) -0.048(9) -0.025(7) 0.050(8)
C2 0.054(8) 0.085(12) 0.085(12) -0.048(9) -0.025(7) 0.050(8)
C3 0.029(8) 0.072(13) 0.048(11) 0.001(11) -0.007(8) -0.001(10)
C4 0.025(9) 0.085(15) 0.094(16) 0.044(12) 0.000(10) 0.002(10)
C5 0.068(9) 0.055(11) 0.140(16) 0.061(11) -0.027(10) -0.025(8)
C6 0.068(9) 0.055(11) 0.140(16) 0.061(11) -0.027(10) -0.025(8)
C7 0.042(10) 0.084(15) 0.070(14) 0.009(12) 0.002(10) -0.027(11)
C8 0.025(8) 0.048(12) 0.051(12) 0.008(11) -0.003(7) -0.003(8)
C9 0.055(11) 0.068(15) 0.062(15) 0.015(12) 0.016(10) -0.029(10)
C10 0.061(11) 0.039(13) 0.088(17) -0.012(13) 0.004(11) -0.018(10)
C11 0.031(8) 0.038(12) 0.056(12) 0.015(10) -0.004(8) -0.015(8)
C12 0.033(8) 0.015(9) 0.051(11) 0.018(9) 0.019(8) -0.003(7)
C13 0.022(7) 0.017(9) 0.042(10) 0.014(8) 0.010(7) -0.006(6)
C14 0.011(6) 0.043(11) 0.054(11) 0.013(9) -0.003(7) -0.001(7)
C15 0.030(8) 0.042(11) 0.073(12) -0.014(10) 0.004(7) 0.012(9)
C16 0.040(9) 0.044(11) 0.074(13) -0.012(11) 0.022(8) 0.005(9)
C17 0.019(8) 0.079(15) 0.067(13) -0.002(11) 0.011(8) 0.006(9)
C18 0.020(8) 0.063(12) 0.049(11) 0.010(9) -0.004(7) -0.010(8)
C19 0.020(8) 0.044(11) 0.087(14) 0.010(10) 0.020(8) -0.001(7)
C20 0.023(7) 0.015(9) 0.065(12) 0.001(8) 0.002(7) 0.013(7)
C21 0.023(8) 0.027(10) 0.087(14) -0.004(10) 0.020(8) -0.011(7)
C22 0.047(10) 0.034(11) 0.062(12) 0.017(10) 0.021(9) -0.005(8)
C23 0.032(9) 0.021(10) 0.092(14) 0.012(9) 0.000(9) 0.008(7)
C24 0.038(9) 0.016(10) 0.075(13) 0.005(9) 0.009(8) -0.008(8)
C25 0.019(7) 0.025(10) 0.041(10) -0.003(8) 0.012(6) 0.000(6)
C26 0.014(6) 0.034(10) 0.051(11) 0.022(9) 0.011(6) 0.005(6)
C27 0.024(8) 0.035(11) 0.069(13) 0.006(9) -0.002(8) 0.001(7)
C28 0.033(8) 0.056(12) 0.057(11) 0.005(10) -0.004(7) -0.002(9)
N1 0.025(6) 0.028(9) 0.071(11) 0.011(8) 0.009(6) -0.008(6)
O1 0.074(9) 0.160(14) 0.103(12) -0.017(11) 0.046(8) 0.040(9)
O2 0.054(7) 0.057(9) 0.113(11) -0.036(8) 0.002(7) -0.017(6)
O3 0.047(7) 0.113(11) 0.068(9) 0.004(8) -0.013(6) -0.004(8)
O4 0.039(7) 0.085(10) 0.132(13) 0.041(9) 0.000(8) -0.010(7)
O5 0.128(13) 0.24(2) 0.060(11) 0.068(13) 0.010(10) -0.009(12)
O6 0.084(9) 0.094(11) 0.110 0.068(10) -0.009(8) -0.035(9)
O7 0.036(7) 0.105(11) 0.123(12) 0.035(9) -0.020(7) -0.009(8)
P1 0.0200(18) 0.040(3) 0.054(3) 0.002(2) 0.0014(18) -0.0004(19)
Re1 0.0263(3) 0.0582(6) 0.0497(5) -0.0012(4) 0.0043(3) 0.0010(4)
Re2 0.0342(4) 0.0651(6) 0.0674(6) 0.0215(5) 0.0011(4) -0.0047(4)

loop_
_atom_type_symbol
_atom_type_description
_atom_type_scat_dispersion_real
_atom_type_scat_dispersion_imag
_atom_type_scat_source
C C 0.0033 0.0016 'International Tables Vol C Tables 4.2.6.8 and 6.1.1.4'
H H 0.0000 0.0000 'International Tables Vol C Tables 4.2.6.8 and 6.1.1.4'
N N 0.0061 0.0033 'International Tables Vol C Tables 4.2.6.8 and 6.1.1.4'
O O 0.0106 0.0060 'International Tables Vol C Tables 4.2.6.8 and 6.1.1.4'
P P 0.1023 0.0942 'International Tables Vol C Tables 4.2.6.8 and 6.1.1.4'
Re Re -1.0185 7.2310 'International Tables Vol C Tables 4.2.6.8 and 6.1.1.4'

loop_
_geom_angle_atom_site_label_1
_geom_angle_atom_site_label_2
_geom_angle_atom_site_label_3
_geom_angle
O1 C1 Re1 177(2)
O2 C2 Re1 175.2(16)
O3 C3 Re1 175.5(15)
O4 C4 Re2 176.0(17)
O5 C5 Re2 177(2)
O6 C6 Re2 172(2)
O7 C7 Re2 173.1(17)
C13 C8 C9 113.0(15)
C13 C8 Re2 127.7(12)
C9 C8 Re2 119.2(13)
C10 C9 C8 124.0(17)
C10 C9 H9 118.0
C8 C9 H9 118.0
C11 C10 C9 120.7(17)
C11 C10 H10 119.6
C9 C10 H10 119.6
C10 C11 C12 116.8(16)
C10 C11 H11 121.6
C12 C11 H11 121.6
C13 C12 C11 120.1(13)
C13 C12 H12 120.0
C11 C12 H12 120.0
C8 C13 C12 125.3(14)
C8 C13 P1 119.5(12)
C12 C13 P1 115.2(11)
C19 C14 C15 120.7(12)
C19 C14 P1 118.0(11)
C15 C14 P1 121.2(11)
C14 C15 C16 119.7(14)
C14 C15 H15 120.2
C16 C15 H15 120.2
C17 C16 C15 119.1(14)
C17 C16 H16 120.4
C15 C16 H16 120.4
C16 C17 C18 122.4(14)
C16 C17 H17 118.8
C18 C17 H17 118.8
C17 C18 C19 120.2(14)
C17 C18 H18 119.9
C19 C18 H18 119.9
C14 C19 C18 117.8(14)
C14 C19 H19 121.1
C18 C19 H19 121.1
C21 C20 C25 117.9(13)
C21 C20 P1 122.4(10)
C25 C20 P1 119.0(11)
C22 C21 C20 123.0(13)
C22 C21 H21 118.5
C20 C21 H21 118.5
C21 C22 C23 120.7(14)
C21 C22 H22 119.7
C23 C22 H22 119.7
C22 C23 C24 118.0(14)
C22 C23 H23 121.0
C24 C23 H23 121.0
C25 C24 C23 121.3(13)
C25 C24 H24 119.3
C23 C24 H24 119.3
C24 C25 C20 118.8(12)
C24 C25 C26 124.3(11)
C20 C25 C26 116.9(12)
N1 C26 C25 112.2(11)
N1 C26 C30 107.7(10)
C25 C26 C30 119.3(11)
N1 C26 H26 105.5
C25 C26 H26 105.5
C30 C26 H26 105.5
N1 C27 H27A 109.5
N1 C27 H27B 109.5
H27A C27 H27B 109.5
N1 C27 H27C 109.5
H27A C27 H27C 109.5
H27B C27 H27C 109.5
N1 C28 C29 108.6(12)
N1 C28 H28A 110.0
C29 C28 H28A 110.0
N1 C28 H28B 110.0
C29 C28 H28B 110.0
H28A C28 H28B 108.3
C37 C29 C28 116.5(12)
C37 C29 C40 101.6(10)
C28 C29 C40 110.3(11)
C37 C29 C30 113.0(11)
C28 C29 C30 103.8(10)
C40 C29 C30 111.9(10)
C34 C30 C31 97.9(10)
C34 C30 C26 122.8(10)
C31 C30 C26 106.3(10)
C34 C30 C29 113.9(10)
C31 C30 C29 114.8(10)
C26 C30 C29 101.5(9)
C32 C31 C42 117.3(13)
C32 C31 C30 111.5(12)
C42 C31 C30 123.4(13)
C45 C32 C31 124.6(13)
C45 C32 C33 119.3(12)
C31 C32 C33 106.9(12)
C34 C33 C48 122.8(13)
C34 C33 C32 107.7(12)
C48 C33 C32 117.7(13)
C33 C34 C35 117.7(12)
C33 C34 C30 112.8(12)
C35 C34 C30 123.3(12)
C34 C35 C50 120.5(13)
C34 C35 C36 122.3(12)
C50 C35 C36 108.0(11)
C37 C36 C35 118.9(13)
C37 C36 C52 119.2(13)
C35 C36 C52 107.9(12)
C36 C37 C38 120.9(13)
C36 C37 C29 126.0(13)
C38 C37 C29 107.7(12)
C39 C38 C54 120.2(15)
C39 C38 C37 109.6(13)
C54 C38 C37 118.0(15)
C57 C39 C38 125.0(14)
C57 C39 C40 114.7(14)
C38 C39 C40 110.2(13)
C41 C40 C39 123.3(13)
C41 C40 C29 125.0(12)
C39 C40 C29 106.1(12)
C40 C41 C42 121.3(14)
C40 C41 C59 118.5(13)
C42 C41 C59 106.5(13)
C31 C42 C43 118.8(14)
C31 C42 C41 121.0(14)
C43 C42 C41 110.1(13)
C44 C43 C42 122.1(14)
C44 C43 C60 123.1(13)
C42 C43 C60 103.6(13)
C43 C44 C45 120.2(14)
C43 C44 C63 119.8(14)
C45 C44 C63 105.4(13)
C32 C45 C46 121.0(13)
C32 C45 C44 116.7(13)
C46 C45 C44 110.8(13)
C47 C46 C45 122.1(14)
C47 C46 C64 118.2(13)
C45 C46 C64 106.8(13)
C46 C47 C48 116.9(14)
C46 C47 C67 119.2(15)
C48 C47 C67 110.0(13)
C33 C48 C49 118.8(13)
C33 C48 C47 123.0(13)
C49 C48 C47 107.9(12)
C50 C49 C48 119.1(13)
C50 C49 C68 121.7(13)
C48 C49 C68 107.9(13)
C49 C50 C35 121.1(13)
C49 C50 C51 120.6(13)
C35 C50 C51 106.5(13)
C52 C51 C70 119.2(14)
C52 C51 C50 111.5(13)
C70 C51 C50 117.4(14)
C53 C52 C51 122.3(14)
C53 C52 C36 120.1(14)
C51 C52 C36 106.1(13)
C52 C53 C54 122.2(15)
C52 C53 C72 117.8(15)
C54 C53 C72 108.1(14)
C53 C54 C38 119.5(15)
C53 C54 C55 111.0(14)
C38 C54 C55 116.1(15)
C56 C55 C73 121.9(17)
C56 C55 C54 121.3(16)
C73 C55 C54 104.3(15)
C55 C56 C76 119.5(16)
C55 C56 C57 121.6(16)
C76 C56 C57 105.6(14)
C58 C57 C39 123.6(15)
C58 C57 C56 110.5(15)
C39 C57 C56 115.6(14)
C57 C58 C59 122.5(15)
C57 C58 C77 110.2(14)
C59 C58 C77 116.5(14)
C60 C59 C58 119.6(14)
C60 C59 C41 109.5(13)
C58 C59 C41 117.3(14)
C59 C60 C61 126.0(14)
C59 C60 C43 110.2(13)
C61 C60 C43 113.9(14)
C62 C61 C60 124.3(15)
C62 C61 C78 107.8(14)
C60 C61 C78 115.8(14)
C61 C62 C63 122.7(15)
C61 C62 C88 110.9(15)
C63 C62 C88 115.0(15)
C62 C63 C64 124.4(15)
C62 C63 C44 116.1(15)
C64 C63 C44 107.2(13)
C65 C64 C63 118.9(15)
C65 C64 C46 119.2(14)
C63 C64 C46 109.7(13)
C66 C65 C64 121.6(15)
C66 C65 C87 110.3(14)
C64 C65 C87 116.6(15)
C67 C66 C65 121.0(15)
C67 C66 C85 117.1(15)
C65 C66 C85 109.0(14)
C66 C67 C68 121.6(15)
C66 C67 C47 120.7(15)
C68 C67 C47 106.4(14)
C69 C68 C67 120.7(15)
C69 C68 C49 115.6(15)
C67 C68 C49 107.5(13)
C68 C69 C70 124.5(15)
C68 C69 C84 121.2(15)
C70 C69 C84 103.6(13)
C69 C70 C51 120.2(14)
C69 C70 C71 109.2(14)
C51 C70 C71 120.1(14)
C72 C71 C83 121.9(16)
C72 C71 C70 119.1(15)
C83 C71 C70 108.6(15)
C71 C72 C73 122.6(16)
C71 C72 C53 121.5(15)
C73 C72 C53 105.7(14)
C74 C73 C55 119.0(16)
C74 C73 C72 115.4(16)
C55 C73 C72 110.7(15)
C82 C74 C73 119.0(16)
C82 C74 C75 110.3(15)
C73 C74 C75 118.9(15)
C80 C75 C74 106.8(15)
C80 C75 C76 122.2(15)
C74 C75 C76 119.4(15)
C56 C76 C75 121.2(15)
C56 C76 C77 111.6(14)
C75 C76 C77 113.5(15)
C78 C77 C58 121.6(15)
C78 C77 C76 124.1(15)
C58 C77 C76 102.0(14)
C77 C78 C79 121.5(16)
C77 C78 C61 120.2(15)
C79 C78 C61 107.1(15)
C78 C79 C88 109.3(14)
C78 C79 C80 117.5(15)
C88 C79 C80 121.8(14)
C75 C80 C79 121.2(15)
C75 C80 C81 108.5(14)
C79 C80 C81 117.5(14)
C86 C81 C82 127.5(15)
C86 C81 C80 116.7(14)
C82 C81 C80 104.6(13)
C74 C82 C83 125.2(15)
C74 C82 C81 109.7(14)
C83 C82 C81 113.1(14)
C84 C83 C82 122.8(16)
C84 C83 C71 108.2(15)
C82 C83 C71 115.8(15)
C83 C84 C85 124.1(16)
C83 C84 C69 110.4(15)
C85 C84 C69 114.1(14)
C84 C85 C66 125.2(14)
C84 C85 C86 116.7(14)
C66 C85 C86 107.6(13)
C81 C86 C85 115.7(15)
C81 C86 C87 125.3(15)
C85 C86 C87 105.5(13)
C88 C87 C65 125.5(15)
C88 C87 C86 117.5(15)
C65 C87 C86 107.5(14)
C87 C88 C79 120.8(15)
C87 C88 C62 119.4(15)
C79 C88 C62 104.9(15)
C28 N1 C27 104.8(11)
C28 N1 C26 103.9(10)
C27 N1 C26 113.5(11)
C28 N1 Re1 108.8(8)
C27 N1 Re1 110.9(8)
C26 N1 Re1 114.1(8)
C14 P1 C20 104.4(6)
C14 P1 C13 105.1(6)
C20 P1 C13 104.9(6)
C14 P1 Re1 117.0(5)
C20 P1 Re1 106.1(5)
C13 P1 Re1 117.9(5)
C2 Re1 C3 87.4(7)
C2 Re1 C1 92.2(9)
C3 Re1 C1 88.8(6)
C2 Re1 N1 89.1(6)
C3 Re1 N1 176.5(6)
C1 Re1 N1 91.8(5)
C2 Re1 P1 96.1(7)
C3 Re1 P1 93.3(5)
C1 Re1 P1 171.5(6)
N1 Re1 P1 86.6(3)
C5 Re2 C4 97.0(8)
C5 Re2 C6 95.6(9)
C4 Re2 C6 85.5(7)
C5 Re2 C7 94.2(7)
C4 Re2 C7 166.4(8)
C6 Re2 C7 85.8(7)
C5 Re2 C8 172.4(7)
C4 Re2 C8 83.7(7)
C6 Re2 C8 92.0(8)
C7 Re2 C8 86.1(6)

loop_
_geom_bond_atom_site_label_1
_geom_bond_atom_site_label_2
_geom_bond_distance
C1 O1 1.10(2)
C1 Re1 2.01(2)
C2 O2 1.32(2)
C2 Re1 1.76(2)
C3 O3 1.110(14)
C3 Re1 1.949(15)
C4 O4 1.101(16)
C4 Re2 1.997(17)
C5 O5 1.16(3)
C5 Re2 2.00(3)
C6 O6 1.052(18)
C6 Re2 2.01(2)
C7 O7 1.082(16)
C7 Re2 2.021(17)
C8 C13 1.382(18)
C8 C9 1.40(2)
C8 Re2 2.214(16)
C9 C10 1.40(2)
C9 H9 0.9500
C10 C11 1.39(2)
C10 H10 0.9500
C11 C12 1.401(18)
C11 H11 0.9500
C12 C13 1.388(18)
C12 H12 0.9500
C13 P1 1.849(14)
C14 C19 1.395(18)
C14 C15 1.395(18)
C14 P1 1.823(12)
C15 C16 1.421(17)
C15 H15 0.9500
C16 C17 1.355(19)
C16 H16 0.9500
C17 C18 1.363(19)
C17 H17 0.9500
C18 C19 1.435(17)
C18 H18 0.9500
C19 H19 0.9500
C20 C21 1.408(18)
C20 C25 1.426(15)
C20 P1 1.826(14)
C21 C22 1.355(18)
C21 H21 0.9500
C22 C23 1.391(17)
C22 H22 0.9500
C23 C24 1.434(18)
C23 H23 0.9500
C24 C25 1.401(17)
C24 H24 0.9500
C25 C26 1.494(16)
C26 N1 1.491(16)
C26 C30 1.576(15)
C26 H26 1.0000
C27 N1 1.489(16)
C27 H27A 0.9800
C27 H27B 0.9800
C27 H27C 0.9800
C28 N1 1.485(16)
C28 C29 1.557(17)
C28 H28A 0.9900
C28 H28B 0.9900
C29 C37 1.530(17)
C29 C40 1.588(18)
C29 C30 1.652(17)
C30 C34 1.511(16)
C30 C31 1.549(17)
C31 C32 1.406(17)
C31 C42 1.428(18)
C32 C45 1.365(17)
C32 C33 1.479(17)
C33 C34 1.387(17)
C33 C48 1.398(17)
C34 C35 1.395(16)
C35 C50 1.435(17)
C35 C36 1.463(18)
C36 C37 1.354(17)
C36 C52 1.485(16)
C37 C38 1.478(19)
C38 C39 1.412(19)
C38 C54 1.449(19)
C39 C57 1.392(18)
C39 C40 1.476(17)
C40 C41 1.367(18)
C41 C42 1.446(19)
C41 C59 1.469(18)
C42 C43 1.431(18)
C43 C44 1.338(18)
C43 C60 1.535(18)
C44 C45 1.476(18)
C44 C63 1.526(19)
C45 C46 1.439(18)
C46 C47 1.378(18)
C46 C64 1.484(18)
C47 C48 1.444(18)
C47 C67 1.463(18)
C48 C49 1.436(17)
C49 C50 1.355(17)
C49 C68 1.499(18)
C50 C51 1.463(17)
C51 C52 1.396(18)
C51 C70 1.418(18)
C52 C53 1.370(18)
C53 C54 1.393(19)
C53 C72 1.499(19)
C54 C55 1.50(2)
C55 C56 1.38(2)
C55 C73 1.45(2)
C56 C76 1.391(19)
C56 C57 1.492(19)
C57 C58 1.353(19)
C58 C59 1.409(18)
C58 C77 1.507(19)
C59 C60 1.335(18)
C60 C61 1.411(18)
C61 C62 1.369(19)
C61 C78 1.462(19)
C62 C63 1.42(2)
C62 C88 1.458(19)
C63 C64 1.445(19)
C64 C65 1.384(18)
C65 C66 1.371(18)
C65 C87 1.450(19)
C66 C67 1.357(18)
C66 C85 1.469(18)
C67 C68 1.46(2)
C68 C69 1.354(19)
C69 C70 1.403(19)
C69 C84 1.520(19)
C70 C71 1.461(19)
C71 C72 1.327(19)
C71 C83 1.405(18)
C72 C73 1.46(2)
C73 C74 1.42(2)
C74 C82 1.369(19)
C74 C75 1.44(2)
C75 C80 1.401(19)
C75 C76 1.44(2)
C76 C77 1.50(2)
C77 C78 1.34(2)
C78 C79 1.421(19)
C79 C88 1.44(2)
C79 C80 1.455(19)
C80 C81 1.500(19)
C81 C86 1.374(18)
C81 C82 1.437(18)
C82 C83 1.384(19)
C83 C84 1.364(19)
C84 C85 1.391(19)
C85 C86 1.472(19)
C86 C87 1.484(19)
C87 C88 1.361(19)
N1 Re1 2.340(11)
P1 Re1 2.449(4)
